data_7708819
loop_
_publ_author_name
'Xie, Siyuan L.'
'Sanz, Corey A.'
'Fryzuk, Michael D.'

_publ_section_title
;
 Heterobimetallic complexes stabilized by the P2N2 macrocyclic ligand
 system: synthesis and reactivity of a rhodium--copper system that
 activates molecular hydrogen
;
_journal_name_full 'Dalton Transactions'
_journal_paper_doi 10.1039/D1DT03129E
_journal_year 2021
_chemical_formula_moiety 'C32 H56 Cu N2 P2 Rh Si4'
_chemical_formula_sum 'C32 H56 Cu N2 P2 Rh Si4'
_chemical_formula_weight 809.53
_chemical_name_systematic Rh(COE)[P2N2]Cu
_chemical_properties_physical Air-sensitive,Moisture-sensitive,Oxygen-sensitive
_space_group_crystal_system monoclinic
_space_group_IT_number 14
_space_group_name_Hall '-P 2ybc'
_space_group_name_H-M_alt 'P 1 21/c 1'
_atom_sites_solution_hydrogens geom
_atom_sites_solution_primary iterative
_audit_creation_date 2021-04-14
_audit_creation_method
;
Olex2 1.3
(compiled 2020.11.12 svn.r5f609507 for OlexSys, GUI svn.r6272)
;
_audit_update_record
;
2021-06-03 deposited with the CCDC.	2021-11-02 downloaded from the CCDC.
;
_cell_angle_alpha 90
_cell_angle_beta 102.314(3)
_cell_angle_gamma 90
_cell_formula_units_Z 4
_cell_length_a 15.9598(7)
_cell_length_b 13.5924(6)
_cell_length_c 18.3198(8)
_cell_measurement_reflns_used 9890
_cell_measurement_temperature 90
_cell_measurement_theta_max 59.15
_cell_measurement_theta_min 2.834
_cell_volume 3882.7(3)
_computing_cell_refinement 'SAINT V8.40A (Bruker, 2019)'
_computing_data_reduction 'SAINT V8.40A (Bruker, 2019)'
_computing_molecular_graphics 'Olex2 1.3 (Dolomanov et al., 2009)'
_computing_publication_material 'Olex2 1.3 (Dolomanov et al., 2009)'
_computing_structure_refinement 'SHELXL 2018/3 (Sheldrick, 2015)'
_computing_structure_solution 'olex2.solve 1.3 (Bourhis et al., 2015)'
_diffrn_ambient_temperature 90.0
_diffrn_measured_fraction_theta_full 0.994
_diffrn_measured_fraction_theta_max 0.994
_diffrn_measurement_device_type 'Bruker APEX-II CCD'
_diffrn_measurement_method '\f and \w scans'
_diffrn_radiation_type CuK\a
_diffrn_radiation_wavelength 1.54178
_diffrn_reflns_av_R_equivalents 0.1088
_diffrn_reflns_av_unetI/netI 0.0591
_diffrn_reflns_Laue_measured_fraction_full 0.994
_diffrn_reflns_Laue_measured_fraction_max 0.994
_diffrn_reflns_limit_h_max 17
_diffrn_reflns_limit_h_min -16
_diffrn_reflns_limit_k_max 15
_diffrn_reflns_limit_k_min -15
_diffrn_reflns_limit_l_max 20
_diffrn_reflns_limit_l_min -20
_diffrn_reflns_number 43620
_diffrn_reflns_point_group_measured_fraction_full 0.994
_diffrn_reflns_point_group_measured_fraction_max 0.994
_diffrn_reflns_theta_full 59.368
_diffrn_reflns_theta_max 59.368
_diffrn_reflns_theta_min 2.834
_exptl_absorpt_coefficient_mu 6.250
_exptl_absorpt_correction_T_max 0.607
_exptl_absorpt_correction_T_min 0.399
_exptl_absorpt_correction_type multi-scan
_exptl_absorpt_process_details
;
SADABS-2016/2 (Bruker,2016/2) was used for absorption correction.
wR2(int) was 0.1076 before and 0.0791 after correction.
The Ratio of minimum to maximum transmission is 0.6583.
The \l/2 correction factor is Not present.
;
_exptl_crystal_colour yellow
_exptl_crystal_colour_primary yellow
_exptl_crystal_density_diffrn 1.385
_exptl_crystal_description plate
_exptl_crystal_F_000 1688
_exptl_crystal_size_max 0.2
_exptl_crystal_size_mid 0.13
_exptl_crystal_size_min 0.08
_refine_diff_density_max 0.964
_refine_diff_density_min -0.934
_refine_diff_density_rms 0.089
_refine_ls_extinction_method none
_refine_ls_goodness_of_fit_ref 1.027
_refine_ls_hydrogen_treatment constr
_refine_ls_matrix_type full
_refine_ls_number_parameters 460
_refine_ls_number_reflns 5623
_refine_ls_number_restraints 896
_refine_ls_restrained_S_all 0.958
_refine_ls_R_factor_all 0.0651
_refine_ls_R_factor_gt 0.0450
_refine_ls_shift/su_max 0.001
_refine_ls_shift/su_mean 0.000
_refine_ls_structure_factor_coef Fsqd
_refine_ls_weighting_details 'w=1/[\s^2^(Fo^2^)+(0.0537P)^2^+6.7052P] where P=(Fo^2^+2Fc^2^)/3'
_refine_ls_weighting_scheme calc
_refine_ls_wR_factor_gt 0.1075
_refine_ls_wR_factor_ref 0.1171
_reflns_Friedel_coverage 0.000
_reflns_number_gt 4348
_reflns_number_total 5623
_reflns_threshold_expression 'I > 2\s(I)'
_cod_data_source_file d1dt03129e2.cif
_cod_data_source_block mf1444
_cod_database_code 7708819
_shelx_shelxl_version_number 2018/3
_shelx_space_group_comment
;
The symmetry employed for this shelxl refinement is uniquely defined
by the following loop, which should always be used as a source of
symmetry information in preference to the above space-group names.
They are only intended as comments.
;
_shelx_estimated_absorpt_t_max 0.635
_shelx_estimated_absorpt_t_min 0.368
_olex2_refinement_description
;
1. Restrained distances
 C27A-C26A
 1.54 with sigma of 0.02
 C25A-C26A
 1.54 with sigma of 0.02
 C30A-C31A
 1.54 with sigma of 0.02
 C29A-C30A
 1.54 with sigma of 0.02
2. Uiso/Uaniso restraints and constraints
All non-hydrogen atoms have similar U: within 2A with sigma of 0.04 and sigma
for terminal atoms of 0.08 within 2A
3. Rigid body (RIGU) restrains
 All non-hydrogen atoms
 with sigma for 1-2 distances of 0.004 and sigma for 1-3 distances of 0.004
4. Others
 Sof(C25A)=Sof(H25A)=Sof(C26A)=Sof(H26C)=Sof(H26D)=Sof(C27A)=Sof(H27C)=
 Sof(H27D)=Sof(C28A)=Sof(H28C)=Sof(H28D)=Sof(C29A)=Sof(H29C)=Sof(H29D)=
 Sof(C30A)=Sof(H30C)=Sof(H30D)=Sof(C31A)=Sof(H31C)=Sof(H31D)=Sof(C32A)=
 Sof(H32A)=1-FVAR(1)
 Sof(C25)=Sof(H25)=Sof(C26)=Sof(H26A)=Sof(H26B)=Sof(C27)=Sof(H27A)=Sof(H27B)=
 Sof(C28)=Sof(H28A)=Sof(H28B)=Sof(C29)=Sof(H29A)=Sof(H29B)=Sof(C30)=Sof(H30A)=
 Sof(H30B)=Sof(C31)=Sof(H31A)=Sof(H31B)=Sof(C32)=Sof(H32)=FVAR(1)
5.a Ternary CH refined with riding coordinates:
 C25(H25), C25A(H25A), C32(H32), C32A(H32A)
5.b Secondary CH2 refined with riding coordinates:
 C1(H1A,H1B), C2(H2A,H2B), C3(H3A,H3B), C4(H4A,H4B), C26(H26A,H26B), C26A(H26C,
 H26D), C27(H27A,H27B), C27A(H27C,H27D), C28(H28A,H28B), C28A(H28C,H28D),
 C29(H29A,H29B), C29A(H29C,H29D), C30(H30A,H30B), C30A(H30C,H30D), C31(H31A,
 H31B), C31A(H31C,H31D)
5.c Aromatic/amide H refined with riding coordinates:
 C6(H6), C7(H7), C8(H8), C9(H9), C10(H10), C12(H12), C13(H13), C14(H14),
 C15(H15), C16(H16)
5.d Idealised Me refined as rotating group:
 C17(H17A,H17B,H17C), C18(H18A,H18B,H18C), C19(H19A,H19B,H19C), C20(H20A,H20B,
 H20C), C21(H21A,H21B,H21C), C22(H22A,H22B,H22C), C23(H23A,H23B,H23C), C24(H24A,
 H24B,H24C)
;
_olex2_submission_special_instructions 'No special instructions were received'

loop_
_space_group_symop_operation_xyz
'x, y, z'
'-x, y+1/2, -z+1/2'
'-x, -y, -z'
'x, -y-1/2, z-1/2'

loop_
_atom_site_label
_atom_site_type_symbol
_atom_site_fract_x
_atom_site_fract_y
_atom_site_fract_z
_atom_site_U_iso_or_equiv
_atom_site_adp_type
_atom_site_occupancy
_atom_site_site_symmetry_order
_atom_site_calc_flag
_atom_site_refinement_flags_posn
_atom_site_refinement_flags_adp
_atom_site_refinement_flags_occupancy
_atom_site_disorder_assembly
_atom_site_disorder_group
Rh1 Rh 0.24739(2) 0.56917(3) 0.69346(2) 0.03011(14) Uani 1 1 d . . . . .
Cu1 Cu 0.35205(5) 0.71425(6) 0.71843(4) 0.0363(2) Uani 1 1 d . U . . .
P1 P 0.25310(9) 0.59643(11) 0.81787(8) 0.0373(4) Uani 1 1 d . U . . .
P2 P 0.30075(9) 0.56392(11) 0.58441(8) 0.0351(3) Uani 1 1 d . U . . .
Si1 Si 0.49364(10) 0.60925(13) 0.68228(10) 0.0434(4) Uani 1 1 d . U . . .
Si2 Si 0.45987(11) 0.63395(14) 0.84729(9) 0.0493(5) Uani 1 1 d . U . . .
Si3 Si 0.17417(10) 0.77613(11) 0.73729(9) 0.0371(4) Uani 1 1 d . U . . .
Si4 Si 0.22282(11) 0.76946(13) 0.58491(9) 0.0423(4) Uani 1 1 d . U . . .
N1 N 0.2348(3) 0.7337(3) 0.6769(2) 0.0323(10) Uani 1 1 d . U . . .
N2 N 0.4553(3) 0.6519(4) 0.7561(3) 0.0453(12) Uani 1 1 d . U . . .
C1 C 0.4152(3) 0.5351(5) 0.6082(3) 0.0437(15) Uani 1 1 d . U . . .
H1A H 0.436488 0.539033 0.561321 0.052 Uiso 1 1 calc R U . . .
H1B H 0.420374 0.465379 0.624257 0.052 Uiso 1 1 calc R U . . .
C2 C 0.3612(4) 0.5739(5) 0.8710(3) 0.0483(16) Uani 1 1 d . U . . .
H2A H 0.370420 0.501938 0.870170 0.058 Uiso 1 1 calc R U . . .
H2B H 0.361369 0.591548 0.923498 0.058 Uiso 1 1 calc R U . . .
C3 C 0.2263(4) 0.7250(5) 0.8317(3) 0.0448(15) Uani 1 1 d . U . . .
H3A H 0.278814 0.762670 0.853269 0.054 Uiso 1 1 calc R U . . .
H3B H 0.186455 0.729343 0.866211 0.054 Uiso 1 1 calc R U . . .
C4 C 0.2953(4) 0.6877(5) 0.5427(3) 0.0428(14) Uani 1 1 d . U . . .
H4A H 0.273084 0.682913 0.488035 0.051 Uiso 1 1 calc R U . . .
H4B H 0.353469 0.716601 0.551464 0.051 Uiso 1 1 calc R U . . .
C5 C 0.2570(4) 0.4867(5) 0.5031(3) 0.0382(13) Uani 1 1 d . U . . .
C6 C 0.2991(4) 0.4074(5) 0.4811(4) 0.0505(16) Uani 1 1 d . U . . .
H6 H 0.356296 0.393496 0.506338 0.061 Uiso 1 1 calc R U . . .
C7 C 0.2593(5) 0.3475(6) 0.4226(4) 0.0637(19) Uani 1 1 d . U . . .
H7 H 0.289536 0.293418 0.407884 0.076 Uiso 1 1 calc R U . . .
C8 C 0.1767(5) 0.3660(6) 0.3861(3) 0.0590(18) Uani 1 1 d . U . . .
H8 H 0.149129 0.323797 0.346932 0.071 Uiso 1 1 calc R U . . .
C9 C 0.1340(4) 0.4453(5) 0.4060(3) 0.0517(16) Uani 1 1 d . U . . .
H9 H 0.077015 0.458779 0.380016 0.062 Uiso 1 1 calc R U . . .
C10 C 0.1734(4) 0.5060(5) 0.4637(3) 0.0453(15) Uani 1 1 d . U . . .
H10 H 0.143380 0.561366 0.476756 0.054 Uiso 1 1 calc R U . . .
C11 C 0.1856(4) 0.5261(5) 0.8688(3) 0.0429(14) Uani 1 1 d . U . . .
C12 C 0.1014(4) 0.5537(6) 0.8651(4) 0.0578(18) Uani 1 1 d . U . . .
H12 H 0.078330 0.608660 0.835429 0.069 Uiso 1 1 calc R U . . .
C13 C 0.0502(5) 0.5016(6) 0.9045(4) 0.070(2) Uani 1 1 d . U . . .
H13 H -0.006953 0.522530 0.902758 0.084 Uiso 1 1 calc R U . . .
C14 C 0.0816(6) 0.4209(6) 0.9456(4) 0.072(2) Uani 1 1 d . U . . .
H14 H 0.046864 0.385797 0.972856 0.087 Uiso 1 1 calc R U . . .
C15 C 0.1628(6) 0.3917(6) 0.9470(4) 0.073(2) Uani 1 1 d . U . . .
H15 H 0.184335 0.334735 0.974889 0.088 Uiso 1 1 calc R U . . .
C16 C 0.2166(5) 0.4431(5) 0.9085(3) 0.0554(17) Uani 1 1 d . U . . .
H16 H 0.273306 0.420827 0.909843 0.067 Uiso 1 1 calc R U . . .
C17 C 0.5863(4) 0.5218(5) 0.7078(4) 0.0598(19) Uani 1 1 d . U . . .
H17A H 0.631928 0.552407 0.745231 0.090 Uiso 1 1 calc R U . . .
H17B H 0.608274 0.506053 0.663101 0.090 Uiso 1 1 calc R U . . .
H17C H 0.567200 0.461275 0.728305 0.090 Uiso 1 1 calc R U . . .
C18 C 0.5286(4) 0.7173(5) 0.6315(4) 0.0515(16) Uani 1 1 d . U . . .
H18A H 0.481552 0.764963 0.619488 0.077 Uiso 1 1 calc R U . . .
H18B H 0.543763 0.694490 0.585294 0.077 Uiso 1 1 calc R U . . .
H18C H 0.578524 0.748676 0.663442 0.077 Uiso 1 1 calc R U . . .
C19 C 0.5495(5) 0.5524(7) 0.8947(5) 0.092(3) Uani 1 1 d . U . . .
H19A H 0.545570 0.488902 0.868752 0.139 Uiso 1 1 calc R U . . .
H19B H 0.545379 0.541947 0.946704 0.139 Uiso 1 1 calc R U . . .
H19C H 0.604554 0.583491 0.893324 0.139 Uiso 1 1 calc R U . . .
C20 C 0.4750(5) 0.7524(6) 0.8992(4) 0.079(2) Uani 1 1 d . U . . .
H20A H 0.531513 0.779622 0.897796 0.119 Uiso 1 1 calc R U . . .
H20B H 0.471212 0.741083 0.951239 0.119 Uiso 1 1 calc R U . . .
H20C H 0.430330 0.798929 0.875981 0.119 Uiso 1 1 calc R U . . .
C21 C 0.0611(4) 0.7319(5) 0.7098(4) 0.0464(15) Uani 1 1 d . U . . .
H21A H 0.032807 0.763551 0.662967 0.070 Uiso 1 1 calc R U . . .
H21B H 0.030418 0.748658 0.749153 0.070 Uiso 1 1 calc R U . . .
H21C H 0.060686 0.660429 0.702989 0.070 Uiso 1 1 calc R U . . .
C22 C 0.1715(5) 0.9134(5) 0.7428(4) 0.0621(19) Uani 1 1 d . U . . .
H22A H 0.139071 0.933177 0.780174 0.093 Uiso 1 1 calc R U . . .
H22B H 0.143792 0.940212 0.693945 0.093 Uiso 1 1 calc R U . . .
H22C H 0.230199 0.938693 0.757127 0.093 Uiso 1 1 calc R U . . .
C23 C 0.1103(4) 0.7523(7) 0.5333(4) 0.080(3) Uani 1 1 d . U . . .
H23A H 0.088442 0.689508 0.547724 0.119 Uiso 1 1 calc R U . . .
H23B H 0.108271 0.752302 0.479467 0.119 Uiso 1 1 calc R U . . .
H23C H 0.074833 0.806205 0.545514 0.119 Uiso 1 1 calc R U . . .
C24 C 0.2543(7) 0.8989(6) 0.5744(5) 0.095(3) Uani 1 1 d . U . . .
H24A H 0.216615 0.942631 0.595258 0.143 Uiso 1 1 calc R U . . .
H24B H 0.249171 0.913801 0.521272 0.143 Uiso 1 1 calc R U . . .
H24C H 0.313821 0.908676 0.601024 0.143 Uiso 1 1 calc R U . . .
C25 C 0.1669(4) 0.4448(5) 0.6924(4) 0.0346(16) Uani 0.852(7) 1 d . U P A 1
H25 H 0.131323 0.447921 0.731107 0.042 Uiso 0.852(7) 1 calc R U P A 1
C25A C 0.178(2) 0.447(3) 0.636(2) 0.039(6) Uani 0.148(7) 1 d D U P A 2
H25A H 0.165202 0.451204 0.579971 0.047 Uiso 0.148(7) 1 calc R U P A 2
C26 C 0.1184(5) 0.4098(6) 0.6186(4) 0.054(2) Uani 0.852(7) 1 d . U P A 1
H26A H 0.158538 0.395374 0.585596 0.065 Uiso 0.852(7) 1 calc R U P A 1
H26B H 0.078144 0.461565 0.594659 0.065 Uiso 0.852(7) 1 calc R U P A 1
C26A C 0.102(2) 0.427(3) 0.671(2) 0.038(7) Uani 0.148(7) 1 d D U P A 2
H26C H 0.071462 0.489650 0.676625 0.045 Uiso 0.148(7) 1 calc R U P A 2
H26D H 0.120113 0.396285 0.720475 0.045 Uiso 0.148(7) 1 calc R U P A 2
C27 C 0.0669(6) 0.3138(8) 0.6298(5) 0.055(3) Uani 0.852(7) 1 d . U P A 1
H27A H 0.019051 0.332374 0.653663 0.066 Uiso 0.852(7) 1 calc R U P A 1
H27B H 0.041538 0.285929 0.580070 0.066 Uiso 0.852(7) 1 calc R U P A 1
C27A C 0.043(3) 0.357(3) 0.616(2) 0.035(7) Uani 0.148(7) 1 d D U P A 2
H27C H 0.032122 0.385265 0.564558 0.042 Uiso 0.148(7) 1 calc R U P A 2
H27D H -0.013140 0.350367 0.630289 0.042 Uiso 0.148(7) 1 calc R U P A 2
C28 C 0.1209(6) 0.2328(10) 0.6778(8) 0.052(3) Uani 0.852(7) 1 d . U P A 1
H28A H 0.138358 0.257515 0.729642 0.062 Uiso 0.852(7) 1 calc R U P A 1
H28B H 0.083591 0.174886 0.678857 0.062 Uiso 0.852(7) 1 calc R U P A 1
C28A C 0.085(3) 0.253(3) 0.615(2) 0.032(7) Uani 0.148(7) 1 d . U P A 2
H28C H 0.038693 0.203916 0.602800 0.038 Uiso 0.148(7) 1 calc R U P A 2
H28D H 0.117194 0.252197 0.574607 0.038 Uiso 0.148(7) 1 calc R U P A 2
C29 C 0.2007(6) 0.1988(6) 0.6527(5) 0.058(2) Uani 0.852(7) 1 d . U P A 1
H29A H 0.201644 0.126006 0.653452 0.069 Uiso 0.852(7) 1 calc R U P A 1
H29B H 0.195963 0.219724 0.600220 0.069 Uiso 0.852(7) 1 calc R U P A 1
C29A C 0.146(3) 0.221(6) 0.687(5) 0.039(8) Uani 0.148(7) 1 d D U P A 2
H29C H 0.136548 0.150044 0.693044 0.047 Uiso 0.148(7) 1 calc R U P A 2
H29D H 0.126794 0.254904 0.728794 0.047 Uiso 0.148(7) 1 calc R U P A 2
C30 C 0.2850(6) 0.2352(6) 0.6976(5) 0.053(2) Uani 0.852(7) 1 d . U P A 1
H30A H 0.331750 0.194724 0.685410 0.064 Uiso 0.852(7) 1 calc R U P A 1
H30B H 0.285817 0.225908 0.751396 0.064 Uiso 0.852(7) 1 calc R U P A 1
C30A C 0.243(3) 0.238(3) 0.698(3) 0.040(7) Uani 0.148(7) 1 d D U P A 2
H30C H 0.258479 0.226050 0.649245 0.048 Uiso 0.148(7) 1 calc R U P A 2
H30D H 0.271808 0.186702 0.732755 0.048 Uiso 0.148(7) 1 calc R U P A 2
C31 C 0.3027(5) 0.3443(5) 0.6837(4) 0.0462(19) Uani 0.852(7) 1 d . U P A 1
H31A H 0.364653 0.357484 0.701786 0.055 Uiso 0.852(7) 1 calc R U P A 1
H31B H 0.288423 0.356977 0.629231 0.055 Uiso 0.852(7) 1 calc R U P A 1
C31A C 0.282(3) 0.340(3) 0.728(3) 0.040(7) Uani 0.148(7) 1 d D U P A 2
H31C H 0.255626 0.361999 0.769312 0.048 Uiso 0.148(7) 1 calc R U P A 2
H31D H 0.344333 0.332883 0.747153 0.048 Uiso 0.148(7) 1 calc R U P A 2
C32 C 0.2525(4) 0.4140(5) 0.7215(4) 0.0305(15) Uani 0.852(7) 1 d . U P A 1
H32 H 0.263753 0.403035 0.776689 0.037 Uiso 0.852(7) 1 calc R U P A 1
C32A C 0.266(2) 0.409(3) 0.671(3) 0.035(6) Uani 0.148(7) 1 d . U P A 2
H32A H 0.303038 0.398857 0.633279 0.041 Uiso 0.148(7) 1 calc R U P A 2

loop_
_atom_site_aniso_label
_atom_site_aniso_U_11
_atom_site_aniso_U_22
_atom_site_aniso_U_33
_atom_site_aniso_U_23
_atom_site_aniso_U_13
_atom_site_aniso_U_12
Rh1 0.0238(2) 0.0307(2) 0.0335(2) -0.00074(18) 0.00093(16) -0.00028(18)
Cu1 0.0304(5) 0.0421(5) 0.0344(5) 0.0045(4) 0.0027(4) -0.0027(4)
P1 0.0350(8) 0.0478(9) 0.0286(8) 0.0034(6) 0.0056(6) -0.0116(7)
P2 0.0264(8) 0.0480(9) 0.0291(7) -0.0039(7) 0.0023(6) 0.0060(7)
Si1 0.0221(8) 0.0556(10) 0.0494(10) 0.0029(8) 0.0006(7) 0.0050(7)
Si2 0.0349(10) 0.0678(12) 0.0389(9) 0.0150(8) -0.0062(7) -0.0134(8)
Si3 0.0340(9) 0.0357(9) 0.0424(9) -0.0073(7) 0.0101(7) -0.0025(7)
Si4 0.0460(10) 0.0479(10) 0.0304(8) 0.0078(7) 0.0027(7) 0.0116(8)
N1 0.031(3) 0.033(2) 0.031(2) 0.0011(19) 0.0035(19) 0.0014(19)
N2 0.033(3) 0.060(3) 0.039(3) 0.009(2) -0.002(2) -0.003(2)
C1 0.031(3) 0.051(4) 0.050(4) -0.005(3) 0.009(3) 0.010(3)
C2 0.044(3) 0.063(4) 0.034(3) 0.012(3) -0.001(3) -0.010(3)
C3 0.041(4) 0.059(4) 0.037(3) -0.015(3) 0.014(3) -0.020(3)
C4 0.030(3) 0.063(4) 0.033(3) 0.005(3) 0.000(3) 0.000(3)
C5 0.038(3) 0.054(3) 0.025(3) -0.008(3) 0.013(2) -0.001(3)
C6 0.042(4) 0.065(4) 0.050(4) -0.018(3) 0.020(3) -0.003(3)
C7 0.057(4) 0.076(5) 0.066(4) -0.037(4) 0.032(3) -0.007(4)
C8 0.069(4) 0.080(5) 0.033(3) -0.020(3) 0.019(3) -0.021(4)
C9 0.055(4) 0.071(4) 0.025(3) -0.003(3) 0.001(3) -0.011(3)
C10 0.047(3) 0.060(4) 0.027(3) 0.001(3) 0.004(2) 0.003(3)
C11 0.053(3) 0.056(3) 0.023(3) -0.007(2) 0.015(3) -0.028(3)
C12 0.053(4) 0.084(5) 0.040(4) 0.000(3) 0.018(3) -0.030(3)
C13 0.069(5) 0.103(6) 0.043(4) -0.016(4) 0.026(3) -0.049(4)
C14 0.102(5) 0.080(5) 0.043(4) -0.019(3) 0.035(4) -0.065(4)
C15 0.117(6) 0.059(4) 0.050(4) -0.007(3) 0.032(4) -0.043(4)
C16 0.081(5) 0.054(4) 0.036(3) -0.001(3) 0.021(3) -0.024(3)
C17 0.031(4) 0.053(4) 0.085(5) -0.002(4) -0.010(3) 0.006(3)
C18 0.031(3) 0.066(4) 0.058(4) 0.004(3) 0.009(3) 0.006(3)
C19 0.041(4) 0.144(8) 0.080(6) 0.064(6) -0.015(4) -0.019(5)
C20 0.078(6) 0.114(6) 0.041(4) 0.002(4) 0.001(4) -0.049(5)
C21 0.034(3) 0.053(4) 0.053(4) -0.010(3) 0.013(3) 0.001(3)
C22 0.067(5) 0.046(4) 0.075(5) -0.018(3) 0.020(4) 0.002(3)
C23 0.054(4) 0.132(7) 0.046(4) -0.010(4) -0.005(3) 0.046(5)
C24 0.168(9) 0.057(5) 0.064(5) 0.026(4) 0.032(6) 0.011(5)
C25 0.027(3) 0.040(4) 0.035(4) 0.003(3) 0.003(3) -0.010(3)
C25A 0.026(10) 0.047(12) 0.046(14) 0.010(12) 0.010(10) 0.001(9)
C26 0.041(5) 0.080(5) 0.037(4) 0.008(4) 0.001(3) -0.027(4)
C26A 0.031(11) 0.043(13) 0.042(14) 0.000(11) 0.015(11) -0.001(11)
C27 0.041(5) 0.075(7) 0.045(5) 0.005(5) -0.002(4) -0.036(5)
C27A 0.033(13) 0.038(13) 0.038(15) 0.002(11) 0.018(11) -0.003(10)
C28 0.057(5) 0.049(6) 0.053(6) -0.002(4) 0.019(6) -0.025(5)
C28A 0.031(12) 0.034(12) 0.038(13) 0.001(11) 0.024(10) -0.008(11)
C29 0.073(5) 0.043(4) 0.059(5) -0.004(4) 0.017(4) -0.011(4)
C29A 0.044(12) 0.031(15) 0.046(14) 0.001(13) 0.015(12) -0.006(11)
C30 0.060(5) 0.038(4) 0.064(5) 0.005(4) 0.017(5) 0.007(4)
C30A 0.040(12) 0.022(10) 0.061(15) 0.002(11) 0.020(12) 0.008(11)
C31 0.062(5) 0.042(4) 0.039(4) 0.009(3) 0.019(4) 0.007(4)
C31A 0.032(13) 0.034(11) 0.055(14) 0.005(10) 0.010(12) 0.000(10)
C32 0.036(3) 0.032(4) 0.024(3) -0.003(3) 0.006(3) -0.008(3)
C32A 0.025(10) 0.028(10) 0.051(14) 0.000(11) 0.009(11) -0.002(10)

loop_
_atom_type_symbol
_atom_type_description
_atom_type_scat_dispersion_real
_atom_type_scat_dispersion_imag
_atom_type_scat_source
C C 0.0181 0.0091 'International Tables Vol C Tables 4.2.6.8 and 6.1.1.4'
H H 0.0000 0.0000 'International Tables Vol C Tables 4.2.6.8 and 6.1.1.4'
Cu Cu -1.9646 0.5888 'International Tables Vol C Tables 4.2.6.8 and 6.1.1.4'
N N 0.0311 0.0180 'International Tables Vol C Tables 4.2.6.8 and 6.1.1.4'
P P 0.2955 0.4335 'International Tables Vol C Tables 4.2.6.8 and 6.1.1.4'
Rh Rh 0.0927 3.6045 'International Tables Vol C Tables 4.2.6.8 and 6.1.1.4'
Si Si 0.2541 0.3302 'International Tables Vol C Tables 4.2.6.8 and 6.1.1.4'

loop_
_geom_angle_atom_site_label_1
_geom_angle_atom_site_label_2
_geom_angle_atom_site_label_3
_geom_angle
_geom_angle_site_symmetry_1
_geom_angle_site_symmetry_3
_geom_angle_publ_flag
P1 Rh1 Cu1 79.15(4) . . ?
P1 Rh1 P2 155.77(5) . . ?
P2 Rh1 Cu1 80.41(4) . . ?
N1 Rh1 Cu1 45.44(11) . . ?
N1 Rh1 P1 87.55(12) . . ?
N1 Rh1 P2 87.34(12) . . ?
C25 Rh1 Cu1 170.36(18) . . ?
C25 Rh1 P1 91.93(19) . . ?
C25 Rh1 P2 107.4(2) . . ?
C25 Rh1 N1 138.7(2) . . ?
C25 Rh1 C32 38.6(2) . . ?
C25A Rh1 Cu1 158.7(9) . . ?
C25A Rh1 P1 121.5(10) . . ?
C25A Rh1 P2 78.3(9) . . ?
C25A Rh1 N1 132.8(11) . . ?
C25A Rh1 C32A 40.0(14) . . ?
C32 Rh1 Cu1 135.75(17) . . ?
C32 Rh1 P1 86.01(19) . . ?
C32 Rh1 P2 99.83(19) . . ?
C32 Rh1 N1 172.8(2) . . ?
C32A Rh1 Cu1 132.0(10) . . ?
C32A Rh1 P1 111.3(12) . . ?
C32A Rh1 P2 73.9(12) . . ?
C32A Rh1 N1 160.8(13) . . ?
N1 Cu1 Rh1 58.78(14) . . ?
N2 Cu1 Rh1 102.08(16) . . ?
N2 Cu1 N1 160.8(2) . . ?
C2 P1 Rh1 109.7(2) . . ?
C2 P1 C3 108.1(3) . . ?
C2 P1 C11 103.5(3) . . ?
C3 P1 Rh1 109.3(2) . . ?
C3 P1 C11 104.3(3) . . ?
C11 P1 Rh1 121.17(18) . . ?
C1 P2 Rh1 109.3(2) . . ?
C1 P2 C4 104.6(3) . . ?
C1 P2 C5 105.0(3) . . ?
C4 P2 Rh1 109.50(19) . . ?
C5 P2 Rh1 124.59(19) . . ?
C5 P2 C4 102.1(3) . . ?
N2 Si1 C1 116.7(3) . . ?
N2 Si1 C17 114.6(3) . . ?
N2 Si1 C18 108.7(3) . . ?
C17 Si1 C1 101.7(3) . . ?
C17 Si1 C18 108.4(3) . . ?
C18 Si1 C1 106.1(3) . . ?
N2 Si2 C2 115.4(3) . . ?
N2 Si2 C19 114.5(4) . . ?
N2 Si2 C20 110.9(3) . . ?
C19 Si2 C2 103.2(3) . . ?
C20 Si2 C2 106.1(3) . . ?
C20 Si2 C19 105.8(4) . . ?
N1 Si3 C3 105.6(3) . . ?
N1 Si3 C21 111.3(3) . . ?
N1 Si3 C22 113.1(3) . . ?
C21 Si3 C3 109.9(3) . . ?
C21 Si3 C22 107.7(3) . . ?
C22 Si3 C3 109.2(3) . . ?
N1 Si4 C4 106.6(2) . . ?
N1 Si4 C23 110.8(3) . . ?
N1 Si4 C24 113.2(3) . . ?
C23 Si4 C4 109.2(3) . . ?
C24 Si4 C4 108.3(4) . . ?
C24 Si4 C23 108.7(4) . . ?
Cu1 N1 Rh1 75.78(15) . . ?
Si3 N1 Rh1 107.0(2) . . ?
Si3 N1 Cu1 115.7(2) . . ?
Si3 N1 Si4 125.1(3) . . ?
Si4 N1 Rh1 113.5(2) . . ?
Si4 N1 Cu1 109.1(2) . . ?
Si1 N2 Cu1 107.6(2) . . ?
Si2 N2 Cu1 106.5(3) . . ?
Si2 N2 Si1 142.9(3) . . ?
P2 C1 Si1 121.5(3) . . ?
P2 C1 H1A 107.0 . . ?
P2 C1 H1B 107.0 . . ?
Si1 C1 H1A 107.0 . . ?
Si1 C1 H1B 107.0 . . ?
H1A C1 H1B 106.7 . . ?
P1 C2 Si2 122.8(3) . . ?
P1 C2 H2A 106.6 . . ?
P1 C2 H2B 106.6 . . ?
Si2 C2 H2A 106.6 . . ?
Si2 C2 H2B 106.6 . . ?
H2A C2 H2B 106.6 . . ?
P1 C3 Si3 107.2(3) . . ?
P1 C3 H3A 110.3 . . ?
P1 C3 H3B 110.3 . . ?
Si3 C3 H3A 110.3 . . ?
Si3 C3 H3B 110.3 . . ?
H3A C3 H3B 108.5 . . ?
P2 C4 Si4 110.3(3) . . ?
P2 C4 H4A 109.6 . . ?
P2 C4 H4B 109.6 . . ?
Si4 C4 H4A 109.6 . . ?
Si4 C4 H4B 109.6 . . ?
H4A C4 H4B 108.1 . . ?
C6 C5 P2 124.1(5) . . ?
C6 C5 C10 117.9(6) . . ?
C10 C5 P2 117.9(4) . . ?
C5 C6 H6 119.5 . . ?
C5 C6 C7 120.9(6) . . ?
C7 C6 H6 119.5 . . ?
C6 C7 H7 119.8 . . ?
C8 C7 C6 120.3(7) . . ?
C8 C7 H7 119.8 . . ?
C7 C8 H8 120.1 . . ?
C9 C8 C7 119.9(6) . . ?
C9 C8 H8 120.1 . . ?
C8 C9 H9 119.9 . . ?
C8 C9 C10 120.3(6) . . ?
C10 C9 H9 119.9 . . ?
C5 C10 H10 119.6 . . ?
C9 C10 C5 120.7(6) . . ?
C9 C10 H10 119.6 . . ?
C12 C11 P1 120.2(5) . . ?
C16 C11 P1 120.8(5) . . ?
C16 C11 C12 119.0(6) . . ?
C11 C12 H12 119.8 . . ?
C11 C12 C13 120.5(7) . . ?
C13 C12 H12 119.8 . . ?
C12 C13 H13 119.7 . . ?
C14 C13 C12 120.5(8) . . ?
C14 C13 H13 119.7 . . ?
C13 C14 H14 120.5 . . ?
C15 C14 C13 119.0(7) . . ?
C15 C14 H14 120.5 . . ?
C14 C15 H15 119.0 . . ?
C14 C15 C16 122.0(8) . . ?
C16 C15 H15 119.0 . . ?
C11 C16 C15 118.9(8) . . ?
C11 C16 H16 120.5 . . ?
C15 C16 H16 120.5 . . ?
Si1 C17 H17A 109.5 . . ?
Si1 C17 H17B 109.5 . . ?
Si1 C17 H17C 109.5 . . ?
H17A C17 H17B 109.5 . . ?
H17A C17 H17C 109.5 . . ?
H17B C17 H17C 109.5 . . ?
Si1 C18 H18A 109.5 . . ?
Si1 C18 H18B 109.5 . . ?
Si1 C18 H18C 109.5 . . ?
H18A C18 H18B 109.5 . . ?
H18A C18 H18C 109.5 . . ?
H18B C18 H18C 109.5 . . ?
Si2 C19 H19A 109.5 . . ?
Si2 C19 H19B 109.5 . . ?
Si2 C19 H19C 109.5 . . ?
H19A C19 H19B 109.5 . . ?
H19A C19 H19C 109.5 . . ?
H19B C19 H19C 109.5 . . ?
Si2 C20 H20A 109.5 . . ?
Si2 C20 H20B 109.5 . . ?
Si2 C20 H20C 109.5 . . ?
H20A C20 H20B 109.5 . . ?
H20A C20 H20C 109.5 . . ?
H20B C20 H20C 109.5 . . ?
Si3 C21 H21A 109.5 . . ?
Si3 C21 H21B 109.5 . . ?
Si3 C21 H21C 109.5 . . ?
H21A C21 H21B 109.5 . . ?
H21A C21 H21C 109.5 . . ?
H21B C21 H21C 109.5 . . ?
Si3 C22 H22A 109.5 . . ?
Si3 C22 H22B 109.5 . . ?
Si3 C22 H22C 109.5 . . ?
H22A C22 H22B 109.5 . . ?
H22A C22 H22C 109.5 . . ?
H22B C22 H22C 109.5 . . ?
Si4 C23 H23A 109.5 . . ?
Si4 C23 H23B 109.5 . . ?
Si4 C23 H23C 109.5 . . ?
H23A C23 H23B 109.5 . . ?
H23A C23 H23C 109.5 . . ?
H23B C23 H23C 109.5 . . ?
Si4 C24 H24A 109.5 . . ?
Si4 C24 H24B 109.5 . . ?
Si4 C24 H24C 109.5 . . ?
H24A C24 H24B 109.5 . . ?
H24A C24 H24C 109.5 . . ?
H24B C24 H24C 109.5 . . ?
Rh1 C25 H25 113.2 . . ?
C26 C25 Rh1 117.4(5) . . ?
C26 C25 H25 113.2 . . ?
C32 C25 Rh1 72.5(4) . . ?
C32 C25 H25 113.2 . . ?
C32 C25 C26 121.4(7) . . ?
Rh1 C25A H25A 115.4 . . ?
C26A C25A Rh1 107(3) . . ?
C26A C25A H25A 115.4 . . ?
C32A C25A Rh1 74(2) . . ?
C32A C25A H25A 115.4 . . ?
C32A C25A C26A 122(4) . . ?
C25 C26 H26A 109.8 . . ?
C25 C26 H26B 109.8 . . ?
C25 C26 C27 109.3(6) . . ?
H26A C26 H26B 108.3 . . ?
C27 C26 H26A 109.8 . . ?
C27 C26 H26B 109.8 . . ?
C25A C26A H26C 110.7 . . ?
C25A C26A H26D 110.7 . . ?
C25A C26A C27A 105(3) . . ?
H26C C26A H26D 108.8 . . ?
C27A C26A H26C 110.7 . . ?
C27A C26A H26D 110.7 . . ?
C26 C27 H27A 108.6 . . ?
C26 C27 H27B 108.6 . . ?
H27A C27 H27B 107.6 . . ?
C28 C27 C26 114.7(7) . . ?
C28 C27 H27A 108.6 . . ?
C28 C27 H27B 108.6 . . ?
C26A C27A H27C 109.5 . . ?
C26A C27A H27D 109.5 . . ?
C26A C27A C28A 111(3) . . ?
H27C C27A H27D 108.1 . . ?
C28A C27A H27C 109.5 . . ?
C28A C27A H27D 109.5 . . ?
C27 C28 H28A 108.2 . . ?
C27 C28 H28B 108.2 . . ?
H28A C28 H28B 107.3 . . ?
C29 C28 C27 116.5(10) . . ?
C29 C28 H28A 108.2 . . ?
C29 C28 H28B 108.2 . . ?
C27A C28A H28C 108.1 . . ?
C27A C28A H28D 108.1 . . ?
H28C C28A H28D 107.3 . . ?
C29A C28A C27A 117(5) . . ?
C29A C28A H28C 108.1 . . ?
C29A C28A H28D 108.1 . . ?
C28 C29 H29A 108.2 . . ?
C28 C29 H29B 108.2 . . ?
H29A C29 H29B 107.3 . . ?
C30 C29 C28 116.5(9) . . ?
C30 C29 H29A 108.2 . . ?
C30 C29 H29B 108.2 . . ?
C28A C29A H29C 107.2 . . ?
C28A C29A H29D 107.2 . . ?
C28A C29A C30A 121(6) . . ?
H29C C29A H29D 106.8 . . ?
C30A C29A H29C 107.2 . . ?
C30A C29A H29D 107.2 . . ?
C29 C30 H30A 108.9 . . ?
C29 C30 H30B 108.9 . . ?
C29 C30 C31 113.5(7) . . ?
H30A C30 H30B 107.7 . . ?
C31 C30 H30A 108.9 . . ?
C31 C30 H30B 108.9 . . ?
C29A C30A H30C 107.5 . . ?
C29A C30A H30D 107.5 . . ?
C29A C30A C31A 119(5) . . ?
H30C C30A H30D 107.0 . . ?
C31A C30A H30C 107.5 . . ?
C31A C30A H30D 107.5 . . ?
C30 C31 H31A 108.9 . . ?
C30 C31 H31B 108.9 . . ?
H31A C31 H31B 107.7 . . ?
C32 C31 C30 113.4(7) . . ?
C32 C31 H31A 108.9 . . ?
C32 C31 H31B 108.9 . . ?
C30A C31A H31C 109.6 . . ?
C30A C31A H31D 109.6 . . ?
H31C C31A H31D 108.2 . . ?
C32A C31A C30A 110(4) . . ?
C32A C31A H31C 109.6 . . ?
C32A C31A H31D 109.6 . . ?
Rh1 C32 H32 112.0 . . ?
C25 C32 Rh1 68.9(4) . . ?
C25 C32 C31 125.3(6) . . ?
C25 C32 H32 112.0 . . ?
C31 C32 Rh1 120.1(5) . . ?
C31 C32 H32 112.0 . . ?
Rh1 C32A H32A 112.7 . . ?
C25A C32A Rh1 66(2) . . ?
C25A C32A H32A 112.7 . . ?
C31A C32A Rh1 122(4) . . ?
C31A C32A C25A 123(4) . . ?
C31A C32A H32A 112.7 . . ?

loop_
_geom_bond_atom_site_label_1
_geom_bond_atom_site_label_2
_geom_bond_distance
_geom_bond_site_symmetry_2
_geom_bond_publ_flag
Rh1 Cu1 2.5617(9) . ?
Rh1 P1 2.2917(15) . ?
Rh1 P2 2.3338(15) . ?
Rh1 N1 2.260(4) . ?
Rh1 C25 2.121(6) . ?
Rh1 C25A 2.15(4) . ?
Rh1 C32 2.168(6) . ?
Rh1 C32A 2.25(4) . ?
Cu1 N1 1.883(4) . ?
Cu1 N2 1.851(5) . ?
P1 C2 1.816(6) . ?
P1 C3 1.829(6) . ?
P1 C11 1.837(6) . ?
P2 C1 1.828(6) . ?
P2 C4 1.842(6) . ?
P2 C5 1.835(6) . ?
Si1 N2 1.701(5) . ?
Si1 C1 1.924(6) . ?
Si1 C17 1.878(6) . ?
Si1 C18 1.885(7) . ?
Si2 N2 1.674(5) . ?
Si2 C2 1.905(6) . ?
Si2 C19 1.871(8) . ?
Si2 C20 1.859(8) . ?
Si3 N1 1.717(5) . ?
Si3 C3 1.884(6) . ?
Si3 C21 1.866(6) . ?
Si3 C22 1.869(6) . ?
Si4 N1 1.725(4) . ?
Si4 C4 1.885(6) . ?
Si4 C23 1.857(7) . ?
Si4 C24 1.851(8) . ?
C1 H1A 0.9900 . ?
C1 H1B 0.9900 . ?
C2 H2A 0.9900 . ?
C2 H2B 0.9900 . ?
C3 H3A 0.9900 . ?
C3 H3B 0.9900 . ?
C4 H4A 0.9900 . ?
C4 H4B 0.9900 . ?
C5 C6 1.375(8) . ?
C5 C10 1.400(8) . ?
C6 H6 0.9500 . ?
C6 C7 1.387(9) . ?
C7 H7 0.9500 . ?
C7 C8 1.369(10) . ?
C8 H8 0.9500 . ?
C8 C9 1.365(10) . ?
C9 H9 0.9500 . ?
C9 C10 1.382(8) . ?
C10 H10 0.9500 . ?
C11 C12 1.383(9) . ?
C11 C16 1.376(9) . ?
C12 H12 0.9500 . ?
C12 C13 1.394(9) . ?
C13 H13 0.9500 . ?
C13 C14 1.364(12) . ?
C14 H14 0.9500 . ?
C14 C15 1.351(12) . ?
C15 H15 0.9500 . ?
C15 C16 1.407(9) . ?
C16 H16 0.9500 . ?
C17 H17A 0.9800 . ?
C17 H17B 0.9800 . ?
C17 H17C 0.9800 . ?
C18 H18A 0.9800 . ?
C18 H18B 0.9800 . ?
C18 H18C 0.9800 . ?
C19 H19A 0.9800 . ?
C19 H19B 0.9800 . ?
C19 H19C 0.9800 . ?
C20 H20A 0.9800 . ?
C20 H20B 0.9800 . ?
C20 H20C 0.9800 . ?
C21 H21A 0.9800 . ?
C21 H21B 0.9800 . ?
C21 H21C 0.9800 . ?
C22 H22A 0.9800 . ?
C22 H22B 0.9800 . ?
C22 H22C 0.9800 . ?
C23 H23A 0.9800 . ?
C23 H23B 0.9800 . ?
C23 H23C 0.9800 . ?
C24 H24A 0.9800 . ?
C24 H24B 0.9800 . ?
C24 H24C 0.9800 . ?
C25 H25 1.0000 . ?
C25 C26 1.486(10) . ?
C25 C32 1.419(9) . ?
C25A H25A 1.0000 . ?
C25A C26A 1.52(2) . ?
C25A C32A 1.50(5) . ?
C26 H26A 0.9900 . ?
C26 H26B 0.9900 . ?
C26 C27 1.578(11) . ?
C26A H26C 0.9900 . ?
C26A H26D 0.9900 . ?
C26A C27A 1.56(2) . ?
C27 H27A 0.9900 . ?
C27 H27B 0.9900 . ?
C27 C28 1.551(15) . ?
C27A H27C 0.9900 . ?
C27A H27D 0.9900 . ?
C27A C28A 1.56(6) . ?
C28 H28A 0.9900 . ?
C28 H28B 0.9900 . ?
C28 C29 1.515(15) . ?
C28A H28C 0.9900 . ?
C28A H28D 0.9900 . ?
C28A C29A 1.52(8) . ?
C29 H29A 0.9900 . ?
C29 H29B 0.9900 . ?
C29 C30 1.503(12) . ?
C29A H29C 0.9900 . ?
C29A H29D 0.9900 . ?
C29A C30A 1.54(2) . ?
C30 H30A 0.9900 . ?
C30 H30B 0.9900 . ?
C30 C31 1.541(11) . ?
C30A H30C 0.9900 . ?
C30A H30D 0.9900 . ?
C30A C31A 1.57(2) . ?
C31 H31A 0.9900 . ?
C31 H31B 0.9900 . ?
C31 C32 1.502(11) . ?
C31A H31C 0.9900 . ?
C31A H31D 0.9900 . ?
C31A C32A 1.39(6) . ?
C32 H32 1.0000 . ?
C32A H32A 1.0000 . ?

loop_
_geom_torsion_atom_site_label_1
_geom_torsion_atom_site_label_2
_geom_torsion_atom_site_label_3
_geom_torsion_atom_site_label_4
_geom_torsion
_geom_torsion_site_symmetry_1
_geom_torsion_site_symmetry_2
_geom_torsion_site_symmetry_3
_geom_torsion_site_symmetry_4
_geom_torsion_publ_flag
Rh1 Cu1 N1 Si3 102.3(3) . . . . ?
Rh1 Cu1 N1 Si4 -110.3(2) . . . . ?
Rh1 Cu1 N2 Si1 81.6(2) . . . . ?
Rh1 Cu1 N2 Si2 -83.5(3) . . . . ?
Rh1 P1 C2 Si2 52.5(5) . . . . ?
Rh1 P1 C3 Si3 15.9(3) . . . . ?
Rh1 P1 C11 C12 -82.5(5) . . . . ?
Rh1 P1 C11 C16 94.8(5) . . . . ?
Rh1 P2 C1 Si1 -52.3(4) . . . . ?
Rh1 P2 C4 Si4 -15.2(3) . . . . ?
Rh1 P2 C5 C6 -111.2(5) . . . . ?
Rh1 P2 C5 C10 64.6(5) . . . . ?
Rh1 C25 C26 C27 176.9(6) . . . . ?
Rh1 C25 C32 C31 -112.7(7) . . . . ?
Rh1 C25A C26A C27A 166(3) . . . . ?
Rh1 C25A C32A C31A 114(5) . . . . ?
P1 C11 C12 C13 -179.0(5) . . . . ?
P1 C11 C16 C15 179.6(5) . . . . ?
P2 C5 C6 C7 174.7(5) . . . . ?
P2 C5 C10 C9 -174.3(5) . . . . ?
N1 Cu1 N2 Si1 78.2(7) . . . . ?
N1 Cu1 N2 Si2 -86.8(7) . . . . ?
N1 Si3 C3 P1 -43.3(3) . . . . ?
N1 Si4 C4 P2 33.7(4) . . . . ?
N2 Cu1 N1 Rh1 3.8(7) . . . . ?
N2 Cu1 N1 Si3 106.1(6) . . . . ?
N2 Cu1 N1 Si4 -106.5(6) . . . . ?
C1 P2 C4 Si4 -132.3(3) . . . . ?
C1 P2 C5 C6 15.8(6) . . . . ?
C1 P2 C5 C10 -168.4(5) . . . . ?
C1 Si1 N2 Cu1 -49.5(4) . . . . ?
C1 Si1 N2 Si2 106.3(5) . . . . ?
C2 P1 C3 Si3 135.3(3) . . . . ?
C2 P1 C11 C12 154.1(5) . . . . ?
C2 P1 C11 C16 -28.6(6) . . . . ?
C2 Si2 N2 Cu1 50.2(4) . . . . ?
C2 Si2 N2 Si1 -105.8(5) . . . . ?
C3 P1 C2 Si2 -66.6(5) . . . . ?
C3 P1 C11 C12 41.1(5) . . . . ?
C3 P1 C11 C16 -141.5(5) . . . . ?
C3 Si3 N1 Rh1 51.3(3) . . . . ?
C3 Si3 N1 Cu1 -30.8(3) . . . . ?
C3 Si3 N1 Si4 -172.3(3) . . . . ?
C4 P2 C1 Si1 64.8(4) . . . . ?
C4 P2 C5 C6 124.6(6) . . . . ?
C4 P2 C5 C10 -59.5(5) . . . . ?
C4 Si4 N1 Rh1 -38.6(3) . . . . ?
C4 Si4 N1 Cu1 43.8(3) . . . . ?
C4 Si4 N1 Si3 -172.6(3) . . . . ?
C5 P2 C1 Si1 171.9(4) . . . . ?
C5 P2 C4 Si4 118.5(3) . . . . ?
C5 C6 C7 C8 -0.6(11) . . . . ?
C6 C5 C10 C9 1.8(9) . . . . ?
C6 C7 C8 C9 1.7(11) . . . . ?
C7 C8 C9 C10 -1.1(10) . . . . ?
C8 C9 C10 C5 -0.7(9) . . . . ?
C10 C5 C6 C7 -1.1(10) . . . . ?
C11 P1 C2 Si2 -176.9(4) . . . . ?
C11 P1 C3 Si3 -115.1(3) . . . . ?
C11 C12 C13 C14 -1.9(10) . . . . ?
C12 C11 C16 C15 -3.0(9) . . . . ?
C12 C13 C14 C15 -0.6(10) . . . . ?
C13 C14 C15 C16 1.2(11) . . . . ?
C14 C15 C16 C11 0.6(10) . . . . ?
C16 C11 C12 C13 3.7(9) . . . . ?
C17 Si1 N2 Cu1 -168.2(3) . . . . ?
C17 Si1 N2 Si2 -12.4(6) . . . . ?
C18 Si1 N2 Cu1 70.3(3) . . . . ?
C18 Si1 N2 Si2 -133.8(5) . . . . ?
C19 Si2 N2 Cu1 169.8(3) . . . . ?
C19 Si2 N2 Si1 13.8(7) . . . . ?
C20 Si2 N2 Cu1 -70.5(4) . . . . ?
C20 Si2 N2 Si1 133.5(6) . . . . ?
C21 Si3 N1 Rh1 -67.9(3) . . . . ?
C21 Si3 N1 Cu1 -150.0(3) . . . . ?
C21 Si3 N1 Si4 68.4(4) . . . . ?
C21 Si3 C3 P1 76.8(4) . . . . ?
C22 Si3 N1 Rh1 170.7(3) . . . . ?
C22 Si3 N1 Cu1 88.6(4) . . . . ?
C22 Si3 N1 Si4 -52.9(4) . . . . ?
C22 Si3 C3 P1 -165.2(3) . . . . ?
C23 Si4 N1 Rh1 80.0(4) . . . . ?
C23 Si4 N1 Cu1 162.4(3) . . . . ?
C23 Si4 N1 Si3 -53.9(4) . . . . ?
C23 Si4 C4 P2 -86.0(4) . . . . ?
C24 Si4 N1 Rh1 -157.5(4) . . . . ?
C24 Si4 N1 Cu1 -75.2(4) . . . . ?
C24 Si4 N1 Si3 68.5(5) . . . . ?
C24 Si4 C4 P2 155.8(4) . . . . ?
C25 C26 C27 C28 -50.4(13) . . . . ?
C25A C26A C27A C28A 69(4) . . . . ?
C26 C25 C32 Rh1 111.9(6) . . . . ?
C26 C25 C32 C31 -0.8(11) . . . . ?
C26 C27 C28 C29 -54.8(15) . . . . ?
C26A C25A C32A Rh1 -101(4) . . . . ?
C26A C25A C32A C31A 13(7) . . . . ?
C26A C27A C28A C29A 29(5) . . . . ?
C27 C28 C29 C30 104.7(11) . . . . ?
C27A C28A C29A C30A -95(7) . . . . ?
C28 C29 C30 C31 -74.0(10) . . . . ?
C28A C29A C30A C31A 85(9) . . . . ?
C29 C30 C31 C32 76.2(9) . . . . ?
C29A C30A C31A C32A -78(7) . . . . ?
C30 C31 C32 Rh1 -168.2(5) . . . . ?
C30 C31 C32 C25 -83.9(9) . . . . ?
C30A C31A C32A Rh1 148(3) . . . . ?
C30A C31A C32A C25A 67(6) . . . . ?
C32 C25 C26 C27 91.5(9) . . . . ?
C32A C25A C26A C27A -112(4) . . . . ?
